data_4081392
loop_
_publ_author_name
'Arrowsmith, Merle'
'Crimmin, Mark R.'
'Hill, Michael S.'
'Lomas, Sarah L.'
'MacDougall, Dugald J.'
'Mahon, Mary F.'

_publ_section_title
;
 Catalytic and Stoichiometric Cumulene Formation within Dimeric Group 2
 Acetylides
;
_journal_issue 17
_journal_name_full Organometallics
_journal_page_first 4961
_journal_paper_doi 10.1021/om400678d
_journal_volume 32
_journal_year 2013
_chemical_formula_sum 'C77 H108 Mg2 N4'
_chemical_formula_weight 1138.29
_chemical_name_systematic
; 
 ? 
;
_space_group_IT_number 14
_symmetry_cell_setting monoclinic
_symmetry_space_group_name_Hall '-P 2yn'
_symmetry_space_group_name_H-M 'P 1 21/n 1'
_atom_sites_solution_hydrogens geom
_atom_sites_solution_primary direct
_atom_sites_solution_secondary difmap
_audit_creation_method SHELXL-97
_cell_angle_alpha 90.00
_cell_angle_beta 97.274(1)
_cell_angle_gamma 90.00
_cell_formula_units_Z 2
_cell_length_a 14.3722(2)
_cell_length_b 14.2901(2)
_cell_length_c 16.8881(3)
_cell_measurement_reflns_used 42602
_cell_measurement_temperature 150(2)
_cell_measurement_theta_max 27.485
_cell_measurement_theta_min 2.910
_cell_volume 3440.57(9)
_computing_cell_refinement 'HKL Scalepack (Otwinowski & Minor 1997)'
_computing_data_collection 'Collect (Bruker AXS BV, 1997-2004)'
_computing_data_reduction 'Denzo & Scalepack (Otwinowski & Minor, 1997)'
_computing_molecular_graphics 'ORTEX (P.McArdle, 1995)'
_computing_publication_material 'SHELXL-97/2 (Sheldrick,1997)'
_computing_structure_refinement 'SHELXL-97 (Sheldrick, 1997)'
_computing_structure_solution 'SHELXS-97 (Sheldrick, 1990)'
_diffrn_ambient_temperature 150(2)
_diffrn_measured_fraction_theta_full 0.992
_diffrn_measured_fraction_theta_max 0.992
_diffrn_measurement_device_type '95mm CCD camera on \k-goniostat'
_diffrn_measurement_method CCD
_diffrn_radiation_monochromator graphite
_diffrn_radiation_source 'fine-focus sealed tube'
_diffrn_radiation_type MoK\a
_diffrn_radiation_wavelength 0.71073
_diffrn_reflns_av_R_equivalents 0.0370
_diffrn_reflns_av_sigmaI/netI 0.0194
_diffrn_reflns_limit_h_max 18
_diffrn_reflns_limit_h_min -18
_diffrn_reflns_limit_k_max 18
_diffrn_reflns_limit_k_min -18
_diffrn_reflns_limit_l_max 21
_diffrn_reflns_limit_l_min -21
_diffrn_reflns_number 56592
_diffrn_reflns_theta_full 27.47
_diffrn_reflns_theta_max 27.47
_diffrn_reflns_theta_min 4.23
_exptl_absorpt_coefficient_mu 0.079
_exptl_absorpt_correction_T_max 0.974
_exptl_absorpt_correction_T_min 0.913
_exptl_absorpt_correction_type multi-scan
_exptl_absorpt_process_details
;
multi-scan from symmetry-related measurements 
Sortav (Blessing 1995)
;
_exptl_crystal_colour colourless
_exptl_crystal_density_diffrn 1.099
_exptl_crystal_density_method 'not measured'
_exptl_crystal_description block
_exptl_crystal_F_000 1244
_exptl_crystal_size_max 0.75
_exptl_crystal_size_mid 0.60
_exptl_crystal_size_min 0.35
_refine_diff_density_max 0.472
_refine_diff_density_min -0.280
_refine_diff_density_rms 0.037
_refine_ls_extinction_method none
_refine_ls_goodness_of_fit_ref 1.028
_refine_ls_hydrogen_treatment constr
_refine_ls_matrix_type full
_refine_ls_number_parameters 419
_refine_ls_number_reflns 7821
_refine_ls_number_restraints 0
_refine_ls_restrained_S_all 1.028
_refine_ls_R_factor_all 0.0530
_refine_ls_R_factor_gt 0.0423
_refine_ls_shift/su_max 0.000
_refine_ls_shift/su_mean 0.000
_refine_ls_structure_factor_coef Fsqd
_refine_ls_weighting_details 'calc w=1/[\s^2^(Fo^2^)+(0.0536P)^2^+1.3642P] where P=(Fo^2^+2Fc^2^)/3'
_refine_ls_weighting_scheme calc
_refine_ls_wR_factor_gt 0.1071
_refine_ls_wR_factor_ref 0.1163
_reflns_number_gt 6564
_reflns_number_total 7821
_reflns_threshold_expression >2sigma(I)
_cod_data_source_file om400678d_si_002.cif
_cod_data_source_block h13msh3-Cpd-2
_cod_original_sg_symbol_H-M P21/n
_cod_database_code 4081392

loop_
_symmetry_equiv_pos_as_xyz
'x, y, z'
'-x+1/2, y+1/2, -z+1/2'
'-x, -y, -z'
'x-1/2, -y-1/2, z-1/2'

loop_
_atom_site_label
_atom_site_type_symbol
_atom_site_fract_x
_atom_site_fract_y
_atom_site_fract_z
_atom_site_U_iso_or_equiv
_atom_site_adp_type
_atom_site_occupancy
_atom_site_symmetry_multiplicity
_atom_site_calc_flag
_atom_site_refinement_flags
_atom_site_disorder_assembly
_atom_site_disorder_group
Mg1 Mg 0.42191(3) 0.07793(3) 0.49285(2) 0.01833(10) Uani 1 1 d . . .
N1 N 0.42187(7) 0.22369(6) 0.49917(5) 0.0207(2) Uani 1 1 d . . .
N2 N 0.27672(7) 0.07203(7) 0.47048(6) 0.0209(2) Uani 1 1 d . . .
C1 C 0.35592(9) 0.37854(8) 0.45650(8) 0.0306(3) Uani 1 1 d . . .
H1A H 0.4027 0.3952 0.4214 0.046 Uiso 1 1 calc R . .
H1B H 0.3743 0.4051 0.5097 0.046 Uiso 1 1 calc R . .
H1C H 0.2946 0.4036 0.4344 0.046 Uiso 1 1 calc R . .
C2 C 0.34989(8) 0.27285(8) 0.46270(7) 0.0226(2) Uani 1 1 d . . .
C3 C 0.26381(8) 0.23436(8) 0.42935(7) 0.0243(2) Uani 1 1 d . . .
H3 H 0.2245 0.2752 0.3956 0.029 Uiso 1 1 calc R . .
C4 C 0.22738(8) 0.14461(8) 0.43848(7) 0.0227(2) Uani 1 1 d . . .
C5 C 0.12349(9) 0.13411(10) 0.41015(9) 0.0329(3) Uani 1 1 d . . .
H5A H 0.0973 0.1950 0.3924 0.049 Uiso 1 1 calc R . .
H5B H 0.0914 0.1109 0.4541 0.049 Uiso 1 1 calc R . .
H5C H 0.1146 0.0897 0.3656 0.049 Uiso 1 1 calc R . .
C6 C 0.49644(8) 0.27892(8) 0.54195(7) 0.0238(2) Uani 1 1 d . . .
C7 C 0.56809(9) 0.31730(8) 0.50282(7) 0.0276(3) Uani 1 1 d . . .
C8 C 0.63495(10) 0.37460(9) 0.54637(9) 0.0346(3) Uani 1 1 d . . .
H8 H 0.6840 0.4007 0.5207 0.042 Uiso 1 1 calc R . .
C9 C 0.63112(10) 0.39396(9) 0.62585(9) 0.0377(3) Uani 1 1 d . . .
H9 H 0.6762 0.4344 0.6541 0.045 Uiso 1 1 calc R . .
C10 C 0.56169(11) 0.35439(9) 0.66408(8) 0.0351(3) Uani 1 1 d . . .
H10 H 0.5599 0.3674 0.7190 0.042 Uiso 1 1 calc R . .
C11 C 0.49375(9) 0.29551(8) 0.62400(8) 0.0284(3) Uani 1 1 d . . .
C12 C 0.57623(9) 0.29972(10) 0.41529(8) 0.0317(3) Uani 1 1 d . . .
H12 H 0.5190 0.2651 0.3915 0.038 Uiso 1 1 calc R . .
C13 C 0.58254(12) 0.39127(12) 0.36827(10) 0.0454(4) Uani 1 1 d . . .
H13A H 0.5776 0.3773 0.3111 0.068 Uiso 1 1 calc R . .
H13B H 0.6428 0.4218 0.3854 0.068 Uiso 1 1 calc R . .
H13C H 0.5312 0.4330 0.3783 0.068 Uiso 1 1 calc R . .
C14 C 0.66185(11) 0.23867(12) 0.40732(10) 0.0437(3) Uani 1 1 d . . .
H14A H 0.6679 0.2297 0.3507 0.066 Uiso 1 1 calc R . .
H14B H 0.6542 0.1778 0.4324 0.066 Uiso 1 1 calc R . .
H14C H 0.7183 0.2694 0.4338 0.066 Uiso 1 1 calc R . .
C15 C 0.41830(10) 0.25265(10) 0.66805(8) 0.0340(3) Uani 1 1 d . . .
H15 H 0.4007 0.1911 0.6422 0.041 Uiso 1 1 calc R . .
C16 C 0.33025(12) 0.31201(14) 0.66131(10) 0.0536(4) Uani 1 1 d . . .
H16A H 0.3022 0.3149 0.6054 0.080 Uiso 1 1 calc R . .
H16B H 0.3463 0.3754 0.6806 0.080 Uiso 1 1 calc R . .
H16C H 0.2854 0.2842 0.6936 0.080 Uiso 1 1 calc R . .
C17 C 0.45235(12) 0.23335(12) 0.75604(9) 0.0470(4) Uani 1 1 d . . .
H17A H 0.5121 0.1995 0.7605 0.071 Uiso 1 1 calc R . .
H17B H 0.4056 0.1954 0.7790 0.071 Uiso 1 1 calc R . .
H17C H 0.4611 0.2928 0.7850 0.071 Uiso 1 1 calc R . .
C18 C 0.22198(8) -0.00690(8) 0.49153(7) 0.0239(2) Uani 1 1 d . . .
C19 C 0.19735(8) -0.07973(9) 0.43716(8) 0.0277(3) Uani 1 1 d . . .
C20 C 0.14292(9) -0.15325(10) 0.46086(9) 0.0358(3) Uani 1 1 d . . .
H20 H 0.1259 -0.2032 0.4248 0.043 Uiso 1 1 calc R . .
C21 C 0.11341(10) -0.15474(10) 0.53560(10) 0.0407(3) Uani 1 1 d . . .
H21 H 0.0764 -0.2053 0.5506 0.049 Uiso 1 1 calc R . .
C22 C 0.13788(10) -0.08268(11) 0.58811(9) 0.0385(3) Uani 1 1 d . . .
H22 H 0.1175 -0.0841 0.6395 0.046 Uiso 1 1 calc R . .
C23 C 0.19181(9) -0.00773(9) 0.56768(8) 0.0302(3) Uani 1 1 d . . .
C24 C 0.22658(9) -0.08089(9) 0.35403(8) 0.0303(3) Uani 1 1 d . . .
H24 H 0.2581 -0.0200 0.3454 0.036 Uiso 1 1 calc R . .
C25 C 0.14202(12) -0.09109(11) 0.28895(9) 0.0438(4) Uani 1 1 d . . .
H25A H 0.1636 -0.0889 0.2362 0.066 Uiso 1 1 calc R . .
H25B H 0.0978 -0.0398 0.2937 0.066 Uiso 1 1 calc R . .
H25C H 0.1108 -0.1511 0.2955 0.066 Uiso 1 1 calc R . .
C26 C 0.29709(11) -0.15941(10) 0.34655(9) 0.0391(3) Uani 1 1 d . . .
H26A H 0.3109 -0.1630 0.2913 0.059 Uiso 1 1 calc R . .
H26B H 0.2706 -0.2190 0.3616 0.059 Uiso 1 1 calc R . .
H26C H 0.3551 -0.1466 0.3820 0.059 Uiso 1 1 calc R . .
C27 C 0.21230(11) 0.07268(11) 0.62613(8) 0.0378(3) Uani 1 1 d . . .
H27 H 0.2559 0.1167 0.6032 0.045 Uiso 1 1 calc R . .
C28 C 0.12270(15) 0.12696(16) 0.63673(12) 0.0680(6) Uani 1 1 d . . .
H28A H 0.0943 0.1509 0.5849 0.102 Uiso 1 1 calc R . .
H28B H 0.1382 0.1794 0.6734 0.102 Uiso 1 1 calc R . .
H28C H 0.0783 0.0852 0.6587 0.102 Uiso 1 1 calc R . .
C29 C 0.26043(13) 0.04010(14) 0.70667(10) 0.0547(4) Uani 1 1 d . . .
H29A H 0.3196 0.0091 0.6996 0.082 Uiso 1 1 calc R . .
H29B H 0.2196 -0.0040 0.7303 0.082 Uiso 1 1 calc R . .
H29C H 0.2731 0.0942 0.7421 0.082 Uiso 1 1 calc R . .
C30 C 0.50928(8) 0.00333(8) 0.40631(7) 0.0234(2) Uani 1 1 d . . .
C31 C 0.47850(9) 0.03986(9) 0.34298(7) 0.0261(2) Uani 1 1 d . . .
C32 C 0.44409(10) 0.07943(9) 0.26271(7) 0.0304(3) Uani 1 1 d . . .
C33 C 0.41351(16) 0.00012(12) 0.20468(9) 0.0565(5) Uani 1 1 d . . .
H33A H 0.3895 0.0264 0.1525 0.085 Uiso 1 1 calc R . .
H33B H 0.3641 -0.0366 0.2251 0.085 Uiso 1 1 calc R . .
H33C H 0.4673 -0.0404 0.1992 0.085 Uiso 1 1 calc R . .
C34 C 0.52160(12) 0.13732(13) 0.23115(9) 0.0474(4) Uani 1 1 d . . .
H34A H 0.4989 0.1608 0.1777 0.071 Uiso 1 1 calc R . .
H34B H 0.5769 0.0979 0.2286 0.071 Uiso 1 1 calc R . .
H34C H 0.5384 0.1902 0.2671 0.071 Uiso 1 1 calc R . .
C35 C 0.36028(10) 0.14389(10) 0.26880(8) 0.0377(3) Uani 1 1 d . . .
H35A H 0.3371 0.1685 0.2158 0.056 Uiso 1 1 calc R . .
H35B H 0.3798 0.1960 0.3049 0.056 Uiso 1 1 calc R . .
H35C H 0.3103 0.1085 0.2897 0.056 Uiso 1 1 calc R . .
C41 C -0.0429(2) 0.5078(3) 0.4798(2) 0.0513(8) Uani 0.50 1 d P A -1
C42 C 0.0009(14) 0.4206(11) 0.4868(10) 0.065(4) Uani 0.50 1 d P A -1
H42 H -0.0336 0.3670 0.4669 0.077 Uiso 0.50 1 calc PR A -1
C43 C 0.0916(4) 0.4096(3) 0.5213(3) 0.0676(12) Uani 0.50 1 d P A -1
H43 H 0.1196 0.3492 0.5231 0.081 Uiso 0.50 1 calc PR A -1
C44 C 0.1406(7) 0.4819(7) 0.5521(7) 0.072(4) Uani 0.50 1 d P A -1
H44 H 0.2028 0.4734 0.5776 0.086 Uiso 0.50 1 calc PR A -1
C45 C 0.1002(3) 0.5716(3) 0.5467(3) 0.0580(9) Uani 0.50 1 d P A -1
H45 H 0.1355 0.6245 0.5671 0.070 Uiso 0.50 1 calc PR A -1
C46 C 0.0102(12) 0.5820(9) 0.5122(10) 0.054(3) Uani 0.50 1 d P A -1
H46 H -0.0171 0.6426 0.5104 0.065 Uiso 0.50 1 calc PR A -1
C47 C -0.1416(6) 0.5147(10) 0.4416(7) 0.089(5) Uani 0.50 1 d P A -1
H47A H -0.1834 0.4884 0.4774 0.133 Uiso 0.50 1 calc PR A -1
H47B H -0.1488 0.4798 0.3913 0.133 Uiso 0.50 1 calc PR A -1
H47C H -0.1576 0.5806 0.4309 0.133 Uiso 0.50 1 calc PR A -1

loop_
_atom_site_aniso_label
_atom_site_aniso_U_11
_atom_site_aniso_U_22
_atom_site_aniso_U_33
_atom_site_aniso_U_23
_atom_site_aniso_U_13
_atom_site_aniso_U_12
Mg1 0.01889(18) 0.01708(19) 0.01864(18) 0.00112(14) 0.00090(13) 0.00172(13)
N1 0.0234(5) 0.0178(4) 0.0204(4) -0.0008(4) 0.0005(4) 0.0008(4)
N2 0.0205(4) 0.0209(5) 0.0212(4) 0.0019(4) 0.0019(3) 0.0010(4)
C1 0.0345(7) 0.0202(6) 0.0358(7) 0.0031(5) -0.0009(5) 0.0041(5)
C2 0.0279(6) 0.0196(5) 0.0203(5) 0.0007(4) 0.0036(4) 0.0031(4)
C3 0.0257(6) 0.0227(6) 0.0234(5) 0.0034(4) -0.0012(4) 0.0052(4)
C4 0.0217(5) 0.0255(6) 0.0204(5) -0.0008(4) 0.0001(4) 0.0038(4)
C5 0.0232(6) 0.0317(7) 0.0414(7) 0.0025(6) -0.0049(5) 0.0033(5)
C6 0.0278(6) 0.0163(5) 0.0257(6) -0.0008(4) -0.0028(4) 0.0017(4)
C7 0.0302(6) 0.0209(6) 0.0298(6) 0.0038(5) -0.0035(5) -0.0007(5)
C8 0.0344(7) 0.0255(6) 0.0414(7) 0.0057(5) -0.0055(6) -0.0068(5)
C9 0.0435(8) 0.0223(6) 0.0424(8) -0.0019(5) -0.0129(6) -0.0060(5)
C10 0.0472(8) 0.0257(6) 0.0292(6) -0.0073(5) -0.0072(6) 0.0012(6)
C11 0.0350(7) 0.0209(6) 0.0280(6) -0.0033(5) -0.0016(5) 0.0028(5)
C12 0.0277(6) 0.0363(7) 0.0305(6) 0.0040(5) 0.0009(5) -0.0047(5)
C13 0.0440(8) 0.0516(9) 0.0405(8) 0.0170(7) 0.0055(6) -0.0036(7)
C14 0.0372(8) 0.0498(9) 0.0442(8) 0.0000(7) 0.0048(6) 0.0047(7)
C15 0.0414(7) 0.0361(7) 0.0246(6) -0.0075(5) 0.0044(5) -0.0004(6)
C16 0.0500(10) 0.0690(12) 0.0433(9) 0.0038(8) 0.0113(7) 0.0161(8)
C17 0.0570(10) 0.0501(9) 0.0337(8) 0.0046(7) 0.0049(7) 0.0035(7)
C18 0.0170(5) 0.0250(6) 0.0293(6) 0.0045(5) 0.0011(4) 0.0011(4)
C19 0.0231(6) 0.0249(6) 0.0336(6) 0.0040(5) -0.0017(5) -0.0005(4)
C20 0.0280(6) 0.0284(7) 0.0494(8) 0.0048(6) -0.0017(6) -0.0059(5)
C21 0.0286(7) 0.0358(7) 0.0587(9) 0.0129(7) 0.0097(6) -0.0063(5)
C22 0.0315(7) 0.0431(8) 0.0436(8) 0.0111(6) 0.0153(6) -0.0006(6)
C23 0.0249(6) 0.0332(7) 0.0332(7) 0.0051(5) 0.0072(5) 0.0018(5)
C24 0.0356(7) 0.0239(6) 0.0298(6) -0.0008(5) -0.0021(5) -0.0031(5)
C25 0.0514(9) 0.0375(8) 0.0378(8) -0.0025(6) -0.0131(7) 0.0021(7)
C26 0.0400(8) 0.0347(7) 0.0419(8) -0.0024(6) 0.0031(6) 0.0025(6)
C27 0.0414(8) 0.0438(8) 0.0309(7) -0.0007(6) 0.0148(6) -0.0020(6)
C28 0.0711(13) 0.0797(14) 0.0513(11) -0.0172(10) 0.0007(9) 0.0317(11)
C29 0.0524(10) 0.0655(11) 0.0437(9) 0.0009(8) -0.0032(7) 0.0044(8)
C30 0.0246(5) 0.0237(6) 0.0220(5) 0.0012(4) 0.0041(4) 0.0037(4)
C31 0.0297(6) 0.0267(6) 0.0223(6) 0.0002(5) 0.0053(5) 0.0057(5)
C32 0.0401(7) 0.0301(6) 0.0204(6) 0.0050(5) 0.0015(5) 0.0064(5)
C33 0.1049(15) 0.0380(8) 0.0236(7) -0.0016(6) -0.0029(8) 0.0063(9)
C34 0.0481(9) 0.0630(10) 0.0324(7) 0.0186(7) 0.0097(6) 0.0050(8)
C35 0.0417(8) 0.0390(8) 0.0312(7) 0.0117(6) 0.0006(6) 0.0104(6)
C41 0.0393(17) 0.078(3) 0.0383(17) 0.0027(16) 0.0128(13) -0.0079(17)
C42 0.083(7) 0.066(6) 0.046(5) -0.009(4) 0.013(4) -0.026(5)
C43 0.097(4) 0.046(2) 0.065(3) 0.0065(19) 0.030(2) 0.017(2)
C44 0.072(6) 0.090(7) 0.055(5) 0.016(4) 0.013(4) 0.031(5)
C45 0.056(2) 0.050(2) 0.067(2) -0.0085(18) 0.0067(18) -0.0058(18)
C46 0.060(4) 0.036(4) 0.069(7) -0.004(3) 0.020(4) 0.002(3)
C47 0.034(4) 0.159(12) 0.074(6) -0.003(6) 0.006(3) -0.037(5)

loop_
_atom_type_symbol
_atom_type_description
_atom_type_scat_dispersion_real
_atom_type_scat_dispersion_imag
_atom_type_scat_source
C C 0.0033 0.0016 'International Tables Vol C Tables 4.2.6.8 and 6.1.1.4'
H H 0.0000 0.0000 'International Tables Vol C Tables 4.2.6.8 and 6.1.1.4'
N N 0.0061 0.0033 'International Tables Vol C Tables 4.2.6.8 and 6.1.1.4'
Mg Mg 0.0486 0.0363 'International Tables Vol C Tables 4.2.6.8 and 6.1.1.4'

loop_
_geom_angle_atom_site_label_1
_geom_angle_atom_site_label_2
_geom_angle_atom_site_label_3
_geom_angle
_geom_angle_site_symmetry_1
_geom_angle_site_symmetry_3
N2 Mg1 N1 92.47(4) . .
N2 Mg1 C30 117.69(4) . 3_656
N1 Mg1 C30 119.51(4) . 3_656
N2 Mg1 C30 118.81(4) . .
N1 Mg1 C30 119.87(4) . .
C30 Mg1 C30 91.10(4) 3_656 .
N2 Mg1 C31 103.15(4) . .
N1 Mg1 C31 103.98(4) . .
C30 Mg1 C31 116.37(4) 3_656 .
C30 Mg1 C31 25.28(4) . .
N2 Mg1 Mg1 132.52(3) . 3_656
N1 Mg1 Mg1 135.00(3) . 3_656
C30 Mg1 Mg1 47.03(3) 3_656 3_656
C30 Mg1 Mg1 44.07(3) . 3_656
C31 Mg1 Mg1 69.34(3) . 3_656
C2 N1 C6 115.14(9) . .
C2 N1 Mg1 120.48(8) . .
C6 N1 Mg1 124.39(7) . .
C4 N2 C18 115.42(9) . .
C4 N2 Mg1 120.91(8) . .
C18 N2 Mg1 123.59(7) . .
C2 C1 H1A 109.5 . .
C2 C1 H1B 109.5 . .
H1A C1 H1B 109.5 . .
C2 C1 H1C 109.5 . .
H1A C1 H1C 109.5 . .
H1B C1 H1C 109.5 . .
N1 C2 C3 124.79(11) . .
N1 C2 C1 120.53(11) . .
C3 C2 C1 114.65(10) . .
C4 C3 C2 129.54(11) . .
C4 C3 H3 115.2 . .
C2 C3 H3 115.2 . .
N2 C4 C3 124.78(10) . .
N2 C4 C5 120.21(11) . .
C3 C4 C5 115.00(10) . .
C4 C5 H5A 109.5 . .
C4 C5 H5B 109.5 . .
H5A C5 H5B 109.5 . .
C4 C5 H5C 109.5 . .
H5A C5 H5C 109.5 . .
H5B C5 H5C 109.5 . .
C7 C6 C11 120.64(11) . .
C7 C6 N1 121.25(10) . .
C11 C6 N1 118.09(11) . .
C8 C7 C6 118.52(12) . .
C8 C7 C12 118.45(12) . .
C6 C7 C12 123.03(11) . .
C9 C8 C7 121.34(13) . .
C9 C8 H8 119.3 . .
C7 C8 H8 119.3 . .
C10 C9 C8 119.66(12) . .
C10 C9 H9 120.2 . .
C8 C9 H9 120.2 . .
C9 C10 C11 121.59(13) . .
C9 C10 H10 119.2 . .
C11 C10 H10 119.2 . .
C10 C11 C6 118.19(12) . .
C10 C11 C15 120.26(12) . .
C6 C11 C15 121.54(11) . .
C7 C12 C14 110.02(11) . .
C7 C12 C13 112.24(12) . .
C14 C12 C13 109.82(12) . .
C7 C12 H12 108.2 . .
C14 C12 H12 108.2 . .
C13 C12 H12 108.2 . .
C12 C13 H13A 109.5 . .
C12 C13 H13B 109.5 . .
H13A C13 H13B 109.5 . .
C12 C13 H13C 109.5 . .
H13A C13 H13C 109.5 . .
H13B C13 H13C 109.5 . .
C12 C14 H14A 109.5 . .
C12 C14 H14B 109.5 . .
H14A C14 H14B 109.5 . .
C12 C14 H14C 109.5 . .
H14A C14 H14C 109.5 . .
H14B C14 H14C 109.5 . .
C16 C15 C11 112.24(13) . .
C16 C15 C17 109.59(12) . .
C11 C15 C17 112.83(12) . .
C16 C15 H15 107.3 . .
C11 C15 H15 107.3 . .
C17 C15 H15 107.3 . .
C15 C16 H16A 109.5 . .
C15 C16 H16B 109.5 . .
H16A C16 H16B 109.5 . .
C15 C16 H16C 109.5 . .
H16A C16 H16C 109.5 . .
H16B C16 H16C 109.5 . .
C15 C17 H17A 109.5 . .
C15 C17 H17B 109.5 . .
H17A C17 H17B 109.5 . .
C15 C17 H17C 109.5 . .
H17A C17 H17C 109.5 . .
H17B C17 H17C 109.5 . .
C19 C18 C23 120.66(11) . .
C19 C18 N2 121.20(11) . .
C23 C18 N2 118.12(11) . .
C20 C19 C18 118.29(12) . .
C20 C19 C24 119.19(12) . .
C18 C19 C24 122.52(11) . .
C21 C20 C19 121.38(13) . .
C21 C20 H20 119.3 . .
C19 C20 H20 119.3 . .
C22 C21 C20 119.63(13) . .
C22 C21 H21 120.2 . .
C20 C21 H21 120.2 . .
C21 C22 C23 121.44(14) . .
C21 C22 H22 119.3 . .
C23 C22 H22 119.3 . .
C22 C23 C18 118.60(13) . .
C22 C23 C27 119.30(12) . .
C18 C23 C27 122.03(11) . .
C19 C24 C26 110.44(11) . .
C19 C24 C25 112.10(12) . .
C26 C24 C25 110.09(11) . .
C19 C24 H24 108.0 . .
C26 C24 H24 108.0 . .
C25 C24 H24 108.0 . .
C24 C25 H25A 109.5 . .
C24 C25 H25B 109.5 . .
H25A C25 H25B 109.5 . .
C24 C25 H25C 109.5 . .
H25A C25 H25C 109.5 . .
H25B C25 H25C 109.5 . .
C24 C26 H26A 109.5 . .
C24 C26 H26B 109.5 . .
H26A C26 H26B 109.5 . .
C24 C26 H26C 109.5 . .
H26A C26 H26C 109.5 . .
H26B C26 H26C 109.5 . .
C29 C27 C23 112.27(13) . .
C29 C27 C28 110.15(14) . .
C23 C27 C28 111.22(13) . .
C29 C27 H27 107.7 . .
C23 C27 H27 107.7 . .
C28 C27 H27 107.7 . .
C27 C28 H28A 109.5 . .
C27 C28 H28B 109.5 . .
H28A C28 H28B 109.5 . .
C27 C28 H28C 109.5 . .
H28A C28 H28C 109.5 . .
H28B C28 H28C 109.5 . .
C27 C29 H29A 109.5 . .
C27 C29 H29B 109.5 . .
H29A C29 H29B 109.5 . .
C27 C29 H29C 109.5 . .
H29A C29 H29C 109.5 . .
H29B C29 H29C 109.5 . .
C31 C30 Mg1 170.00(10) . 3_656
C31 C30 Mg1 101.04(9) . .
Mg1 C30 Mg1 88.90(4) 3_656 .
C30 C31 C32 176.10(13) . .
C30 C31 Mg1 53.68(7) . .
C32 C31 Mg1 130.11(8) . .
C31 C32 C33 109.69(11) . .
C31 C32 C35 109.86(10) . .
C33 C32 C35 108.97(13) . .
C31 C32 C34 110.33(11) . .
C33 C32 C34 109.86(13) . .
C35 C32 C34 108.10(12) . .
C32 C33 H33A 109.5 . .
C32 C33 H33B 109.5 . .
H33A C33 H33B 109.5 . .
C32 C33 H33C 109.5 . .
H33A C33 H33C 109.5 . .
H33B C33 H33C 109.5 . .
C32 C34 H34A 109.5 . .
C32 C34 H34B 109.5 . .
H34A C34 H34B 109.5 . .
C32 C34 H34C 109.5 . .
H34A C34 H34C 109.5 . .
H34B C34 H34C 109.5 . .
C32 C35 H35A 109.5 . .
C32 C35 H35B 109.5 . .
H35A C35 H35B 109.5 . .
C32 C35 H35C 109.5 . .
H35A C35 H35C 109.5 . .
H35B C35 H35C 109.5 . .
C46 C41 C42 115.6(12) . .
C46 C41 C47 124.9(8) . .
C42 C41 C47 119.5(10) . .
C43 C42 C41 122.3(14) . .
C43 C42 H42 118.8 . .
C41 C42 H42 118.8 . .
C44 C43 C42 120.6(8) . .
C44 C43 H43 119.7 . .
C42 C43 H43 119.7 . .
C43 C44 C45 119.6(8) . .
C43 C44 H44 120.2 . .
C45 C44 H44 120.2 . .
C46 C45 C44 119.4(8) . .
C46 C45 H45 120.3 . .
C44 C45 H45 120.3 . .
C45 C46 C41 122.4(8) . .
C45 C46 H46 118.8 . .
C41 C46 H46 118.8 . .
C41 C47 H47A 109.5 . .
C41 C47 H47B 109.5 . .
H47A C47 H47B 109.5 . .
C41 C47 H47C 109.5 . .
H47A C47 H47C 109.5 . .
H47B C47 H47C 109.5 . .

loop_
_geom_bond_atom_site_label_1
_geom_bond_atom_site_label_2
_geom_bond_distance
_geom_bond_site_symmetry_2
Mg1 N2 2.0748(10) .
Mg1 N1 2.0858(10) .
Mg1 C30 2.1908(12) 3_656
Mg1 C30 2.3051(12) .
Mg1 C31 2.8080(12) .
Mg1 Mg1 3.1496(7) 3_656
N1 C2 1.3347(15) .
N1 C6 1.4483(14) .
N2 C4 1.3318(15) .
N2 C18 1.4450(15) .
C1 C2 1.5171(16) .
C1 H1A 0.9800 .
C1 H1B 0.9800 .
C1 H1C 0.9800 .
C2 C3 1.4049(16) .
C3 C4 1.4011(17) .
C3 H3 0.9500 .
C4 C5 1.5167(16) .
C5 H5A 0.9800 .
C5 H5B 0.9800 .
C5 H5C 0.9800 .
C6 C7 1.4037(18) .
C6 C11 1.4111(17) .
C7 C8 1.3984(17) .
C7 C12 1.5185(18) .
C8 C9 1.378(2) .
C8 H8 0.9500 .
C9 C10 1.377(2) .
C9 H9 0.9500 .
C10 C11 1.3972(18) .
C10 H10 0.9500 .
C11 C15 1.5194(19) .
C12 C14 1.528(2) .
C12 C13 1.539(2) .
C12 H12 1.0000 .
C13 H13A 0.9800 .
C13 H13B 0.9800 .
C13 H13C 0.9800 .
C14 H14A 0.9800 .
C14 H14B 0.9800 .
C14 H14C 0.9800 .
C15 C16 1.516(2) .
C15 C17 1.5295(19) .
C15 H15 1.0000 .
C16 H16A 0.9800 .
C16 H16B 0.9800 .
C16 H16C 0.9800 .
C17 H17A 0.9800 .
C17 H17B 0.9800 .
C17 H17C 0.9800 .
C18 C19 1.4034(18) .
C18 C23 1.4082(18) .
C19 C20 1.3983(18) .
C19 C24 1.5156(18) .
C20 C21 1.382(2) .
C20 H20 0.9500 .
C21 C22 1.375(2) .
C21 H21 0.9500 .
C22 C23 1.3909(19) .
C22 H22 0.9500 .
C23 C27 1.519(2) .
C24 C26 1.5279(19) .
C24 C25 1.5388(19) .
C24 H24 1.0000 .
C25 H25A 0.9800 .
C25 H25B 0.9800 .
C25 H25C 0.9800 .
C26 H26A 0.9800 .
C26 H26B 0.9800 .
C26 H26C 0.9800 .
C27 C29 1.519(2) .
C27 C28 1.533(2) .
C27 H27 1.0000 .
C28 H28A 0.9800 .
C28 H28B 0.9800 .
C28 H28C 0.9800 .
C29 H29A 0.9800 .
C29 H29B 0.9800 .
C29 H29C 0.9800 .
C30 C31 1.2216(17) .
C30 Mg1 2.1909(12) 3_656
C31 C32 1.4940(16) .
C32 C33 1.526(2) .
C32 C35 1.5302(19) .
C32 C34 1.536(2) .
C33 H33A 0.9800 .
C33 H33B 0.9800 .
C33 H33C 0.9800 .
C34 H34A 0.9800 .
C34 H34B 0.9800 .
C34 H34C 0.9800 .
C35 H35A 0.9800 .
C35 H35B 0.9800 .
C35 H35C 0.9800 .
C41 C46 1.378(17) .
C41 C42 1.394(14) .
C41 C47 1.486(9) .
C42 C43 1.369(19) .
C42 H42 0.9500 .
C43 C44 1.320(12) .
C43 H43 0.9500 .
C44 C45 1.406(11) .
C44 H44 0.9500 .
C45 C46 1.357(18) .
C45 H45 0.9500 .
C46 H46 0.9500 .
C47 H47A 0.9800 .
C47 H47B 0.9800 .
C47 H47C 0.9800 .

loop_
_geom_torsion_atom_site_label_1
_geom_torsion_atom_site_label_2
_geom_torsion_atom_site_label_3
_geom_torsion_atom_site_label_4
_geom_torsion
_geom_torsion_site_symmetry_1
_geom_torsion_site_symmetry_4
N2 Mg1 N1 C2 -23.87(9) . .
C30 Mg1 N1 C2 -147.84(8) 3_656 .
C30 Mg1 N1 C2 101.64(9) . .
C31 Mg1 N1 C2 80.33(9) . .
Mg1 Mg1 N1 C2 154.95(7) 3_656 .
N2 Mg1 N1 C6 155.85(9) . .
C30 Mg1 N1 C6 31.88(10) 3_656 .
C30 Mg1 N1 C6 -78.63(10) . .
C31 Mg1 N1 C6 -99.95(9) . .
Mg1 Mg1 N1 C6 -25.33(11) 3_656 .
N1 Mg1 N2 C4 24.04(9) . .
C30 Mg1 N2 C4 149.45(9) 3_656 .
C30 Mg1 N2 C4 -102.30(9) . .
C31 Mg1 N2 C4 -80.93(9) . .
Mg1 Mg1 N2 C4 -154.83(7) 3_656 .
N1 Mg1 N2 C18 -152.67(9) . .
C30 Mg1 N2 C18 -27.27(10) 3_656 .
C30 Mg1 N2 C18 80.99(10) . .
C31 Mg1 N2 C18 102.35(9) . .
Mg1 Mg1 N2 C18 28.46(11) 3_656 .
C6 N1 C2 C3 -168.85(11) . .
Mg1 N1 C2 C3 10.90(15) . .
C6 N1 C2 C1 9.55(16) . .
Mg1 N1 C2 C1 -170.70(9) . .
N1 C2 C3 C4 13.0(2) . .
C1 C2 C3 C4 -165.53(12) . .
C18 N2 C4 C3 165.84(11) . .
Mg1 N2 C4 C3 -11.13(16) . .
C18 N2 C4 C5 -12.97(16) . .
Mg1 N2 C4 C5 170.06(9) . .
C2 C3 C4 N2 -12.9(2) . .
C2 C3 C4 C5 165.95(12) . .
C2 N1 C6 C7 -84.72(14) . .
Mg1 N1 C6 C7 95.55(12) . .
C2 N1 C6 C11 93.50(13) . .
Mg1 N1 C6 C11 -86.24(12) . .
C11 C6 C7 C8 -1.94(18) . .
N1 C6 C7 C8 176.23(11) . .
C11 C6 C7 C12 178.24(11) . .
N1 C6 C7 C12 -3.59(18) . .
C6 C7 C8 C9 -0.37(19) . .
C12 C7 C8 C9 179.46(12) . .
C7 C8 C9 C10 1.7(2) . .
C8 C9 C10 C11 -0.8(2) . .
C9 C10 C11 C6 -1.48(19) . .
C9 C10 C11 C15 179.75(13) . .
C7 C6 C11 C10 2.83(18) . .
N1 C6 C11 C10 -175.39(11) . .
C7 C6 C11 C15 -178.41(11) . .
N1 C6 C11 C15 3.36(17) . .
C8 C7 C12 C14 69.46(15) . .
C6 C7 C12 C14 -110.72(14) . .
C8 C7 C12 C13 -53.15(16) . .
C6 C7 C12 C13 126.67(13) . .
C10 C11 C15 C16 92.46(15) . .
C6 C11 C15 C16 -86.27(15) . .
C10 C11 C15 C17 -31.95(18) . .
C6 C11 C15 C17 149.32(13) . .
C4 N2 C18 C19 90.93(13) . .
Mg1 N2 C18 C19 -92.19(12) . .
C4 N2 C18 C23 -87.49(13) . .
Mg1 N2 C18 C23 89.39(12) . .
C23 C18 C19 C20 -0.54(18) . .
N2 C18 C19 C20 -178.92(11) . .
C23 C18 C19 C24 178.78(11) . .
N2 C18 C19 C24 0.41(17) . .
C18 C19 C20 C21 0.26(19) . .
C24 C19 C20 C21 -179.09(12) . .
C19 C20 C21 C22 0.0(2) . .
C20 C21 C22 C23 0.1(2) . .
C21 C22 C23 C18 -0.4(2) . .
C21 C22 C23 C27 176.61(13) . .
C19 C18 C23 C22 0.61(18) . .
N2 C18 C23 C22 179.04(11) . .
C19 C18 C23 C27 -176.31(12) . .
N2 C18 C23 C27 2.11(17) . .
C20 C19 C24 C26 -68.68(15) . .
C18 C19 C24 C26 112.00(13) . .
C20 C19 C24 C25 54.48(16) . .
C18 C19 C24 C25 -124.84(13) . .
C22 C23 C27 C29 57.07(18) . .
C18 C23 C27 C29 -126.03(14) . .
C22 C23 C27 C28 -66.88(18) . .
C18 C23 C27 C28 110.03(16) . .
N2 Mg1 C30 C31 56.18(10) . .
N1 Mg1 C30 C31 -55.69(10) . .
C30 Mg1 C30 C31 178.92(11) 3_656 .
Mg1 Mg1 C30 C31 178.92(11) 3_656 .
N2 Mg1 C30 Mg1 -122.74(5) . 3_656
N1 Mg1 C30 Mg1 125.39(4) . 3_656
C30 Mg1 C30 Mg1 0.0 3_656 3_656
C31 Mg1 C30 Mg1 -178.92(11) . 3_656
Mg1 C30 C31 C32 7(3) 3_656 .
Mg1 C30 C31 C32 -167(2) . .
Mg1 C30 C31 Mg1 173.8(6) 3_656 .
N2 Mg1 C31 C30 -131.62(9) . .
N1 Mg1 C31 C30 132.42(9) . .
C30 Mg1 C31 C30 -1.20(12) 3_656 .
Mg1 Mg1 C31 C30 -0.80(8) 3_656 .
N2 Mg1 C31 C32 47.20(12) . .
N1 Mg1 C31 C32 -48.75(12) . .
C30 Mg1 C31 C32 177.62(11) 3_656 .
C30 Mg1 C31 C32 178.82(17) . .
Mg1 Mg1 C31 C32 178.02(12) 3_656 .
C30 C31 C32 C33 41(2) . .
Mg1 C31 C32 C33 -124.99(13) . .
C30 C31 C32 C35 161(2) . .
Mg1 C31 C32 C35 -5.22(16) . .
C30 C31 C32 C34 -80(2) . .
Mg1 C31 C32 C34 113.86(12) . .
C46 C41 C42 C43 -2(3) . .
C47 C41 C42 C43 180.0(11) . .
C41 C42 C43 C44 2.3(19) . .
C42 C43 C44 C45 -2.3(14) . .
C43 C44 C45 C46 2.1(14) . .
C44 C45 C46 C41 -1.9(19) . .
C42 C41 C46 C45 2(3) . .
C47 C41 C46 C45 179.7(11) . .
